data_9001118
loop_
_publ_author_name
'Ivaldi, G.'
'Catti, M.'
'Ferraris, G.'

_publ_section_title
;
 Crystal structure at 25 and 700 C of magnesiochloritoid from a high-pressure
 assemblage (Monte Rosa)
 Sample at 700 C
;
_journal_name_full 'American Mineralogist'
_journal_page_first 358
_journal_page_last 364
_journal_volume 73
_journal_year 1988
_chemical_formula_sum 'Al2 Fe0.35 H2 Mg0.65 O7 Si'
_chemical_name_mineral Magnesiochloritoid
_space_group_IT_number 15
_symmetry_space_group_name_Hall '-C 2yc'
_symmetry_space_group_name_H-M 'C 1 2/c 1'
_cell_angle_alpha 90
_cell_angle_beta 101.3
_cell_angle_gamma 90
_cell_length_a 9.515
_cell_length_b 5.516
_cell_length_c 18.300
_cell_formula_units_Z 8
_cell_volume 941.852
_database_code_amcsd 0001140
_exptl_crystal_density_diffrn 3.264
_cod_original_formula_sum 'Al2 (Mg.65 Fe.35) Si (O7 H2)'
_cod_database_code 9001118

loop_
_space_group_symop_operation_xyz
x,y,z
1/2+x,1/2+y,z
x,-y,1/2+z
1/2+x,1/2-y,1/2+z
-x,y,1/2-z
1/2-x,1/2+y,1/2-z
-x,-y,-z
1/2-x,1/2-y,-z

loop_
_atom_site_label
_atom_site_fract_x
_atom_site_fract_y
_atom_site_fract_z
_atom_site_occupancy
_atom_site_U_iso_or_equiv
Al1A 0.25000 0.25000 0.00000 1.00000 0.01824
Al2A 0.00000 0.40280 0.25000 1.00000 0.01545
Mg1B 0.08411 0.74680 0.00070 0.65000 0.02571
Fe1B 0.08411 0.74680 0.00070 0.35000 0.02571
Al2B 0.24980 0.65370 0.24871 1.00000 0.01570
Si 0.46414 0.40260 0.15604 1.00000 0.01229
O-H1A 0.11470 0.39220 0.05310 1.00000 0.02254
O-H1B 0.26400 0.94560 0.05000 1.00000 0.02191
O1C 0.42700 0.39760 0.06420 1.00000 0.01976
O2A 0.39490 0.16010 0.18800 1.00000 0.01634
O2B 0.39490 0.64650 0.18680 1.00000 0.01621
O2C 0.13850 0.90370 0.18630 1.00000 0.01646
O2D 0.14930 0.40160 0.20280 1.00000 0.01330

loop_
_cod_related_entry_id
_cod_related_entry_database
_cod_related_entry_code
1 AMCSD 0001140
